data_2239145
loop_
_publ_author_name
'Farag, I. S. Ahmed'
'Girgis, Adel S.'
'Ramadan, A. A.'
'Moustafa, A. M.'
'Tiekink, Edward R. T.'

_publ_section_title
;
 5''-Benzylidene-5-chloro-1',1''-dimethyl-4'-phenyldispiro[indoline-3,2'-pyrrolidine-3',3''-piperidine]-2,4''-dione
;
_journal_issue 1
_journal_name_full 'Acta Crystallographica Section E'
_journal_page_first o22
_journal_page_last o23
_journal_paper_doi 10.1107/S1600536813032765
_journal_volume 70
_journal_year 2014
_chemical_formula_iupac 'C30 H28 Cl N3 O2'
_chemical_formula_moiety 'C30 H28 Cl N3 O2'
_chemical_formula_sum 'C30 H28 Cl N3 O2'
_chemical_formula_weight 498.00
_chemical_name_systematic
5''-Benzylidene-5-chloro-1',1''-dimethyl-4'-phenyldispiro[indoline-3,2'-pyrrolidine-3',3''-piperidine]-2,4''-dione
_space_group_IT_number 14
_symmetry_cell_setting monoclinic
_symmetry_space_group_name_Hall '-P 2yn'
_symmetry_space_group_name_H-M 'P 1 21/n 1'
_atom_sites_solution_hydrogens geom
_atom_sites_solution_primary direct
_atom_sites_solution_secondary difmap
_audit_creation_method SHELXL-97
_cell_angle_alpha 90.00
_cell_angle_beta 94.8770(10)
_cell_angle_gamma 90.00
_cell_formula_units_Z 4
_cell_length_a 10.5028(3)
_cell_length_b 20.4117(6)
_cell_length_c 11.9951(4)
_cell_measurement_reflns_used 5029
_cell_measurement_temperature 293(2)
_cell_measurement_theta_max 27.485
_cell_measurement_theta_min 2.910
_cell_volume 2562.20(14)
_computing_cell_refinement 'DENZO (Otwinowski & Minor, 1997) and COLLECT (Hooft, 1998)'
_computing_data_collection 'COLLECT (Hooft, 1998)'
_computing_data_reduction 'DENZO (Otwinowski & Minor, 1997) and COLLECT (Hooft, 1998)'
_computing_molecular_graphics
;
ORTEP-3 for Windows (Farrugia, 2012) and DIAMOND (Brandenburg,
2006)
;
_computing_publication_material 'publCIF (Westrip, 2010)'
_computing_structure_refinement 'SHELXL97 (Sheldrick, 2008)'
_computing_structure_solution 'SHELXS97 (Sheldrick, 2008)'
_diffrn_ambient_temperature 293(2)
_diffrn_measured_fraction_theta_full 0.994
_diffrn_measured_fraction_theta_max 0.994
_diffrn_measurement_device '95mm CCD camera on \k-goniostat'
_diffrn_measurement_device_type 'Nonius 590 KappaCCD'
_diffrn_measurement_method '\f and \w scans'
_diffrn_radiation_monochromator graphite
_diffrn_radiation_source 'fine-focus sealed tube'
_diffrn_radiation_type MoK\a
_diffrn_radiation_wavelength 0.71073
_diffrn_reflns_av_R_equivalents 0.0661
_diffrn_reflns_av_sigmaI/netI 0.1260
_diffrn_reflns_limit_h_max 13
_diffrn_reflns_limit_h_min -13
_diffrn_reflns_limit_k_max 26
_diffrn_reflns_limit_k_min -24
_diffrn_reflns_limit_l_max 15
_diffrn_reflns_limit_l_min -15
_diffrn_reflns_number 10395
_diffrn_reflns_theta_full 27.49
_diffrn_reflns_theta_max 27.49
_diffrn_reflns_theta_min 3.18
_diffrn_standards_decay_% 0
_diffrn_standards_interval_count 0
_diffrn_standards_interval_time 0
_diffrn_standards_number 0
_exptl_absorpt_coefficient_mu 0.182
_exptl_absorpt_correction_type none
_exptl_crystal_colour colourless
_exptl_crystal_density_diffrn 1.291
_exptl_crystal_density_method 'not measured'
_exptl_crystal_description block
_exptl_crystal_F_000 1048
_exptl_crystal_size_max 0.52
_exptl_crystal_size_mid 0.22
_exptl_crystal_size_min 0.15
_refine_diff_density_max 0.176
_refine_diff_density_min -0.348
_refine_ls_extinction_method none
_refine_ls_goodness_of_fit_ref 0.941
_refine_ls_hydrogen_treatment constr
_refine_ls_matrix_type full
_refine_ls_number_parameters 327
_refine_ls_number_reflns 5842
_refine_ls_number_restraints 0
_refine_ls_restrained_S_all 0.941
_refine_ls_R_factor_all 0.1657
_refine_ls_R_factor_gt 0.0519
_refine_ls_shift/su_max 0.001
_refine_ls_shift/su_mean 0.000
_refine_ls_structure_factor_coef Fsqd
_refine_ls_weighting_details 'calc w=1/[\s^2^(Fo^2^)+(0.0569P)^2^+0.0000P] where P=(Fo^2^+2Fc^2^)/3'
_refine_ls_weighting_scheme calc
_refine_ls_wR_factor_gt 0.1024
_refine_ls_wR_factor_ref 0.1370
_reflns_number_gt 2547
_reflns_number_total 5842
_reflns_threshold_expression I>2\s(I)
_cod_data_source_file hg5367sup1.cf
_cod_data_source_block I
_cod_original_sg_symbol_H-M 'P 21/n'
_cod_database_code 2239145
_cod_database_fobs_code 2239145

loop_
_symmetry_equiv_pos_as_xyz
'x, y, z'
'-x+1/2, y+1/2, -z+1/2'
'-x, -y, -z'
'x-1/2, -y-1/2, z-1/2'

loop_
_atom_site_type_symbol
_atom_site_label
_atom_site_fract_x
_atom_site_fract_y
_atom_site_fract_z
_atom_site_U_iso_or_equiv
_atom_site_adp_type
_atom_site_calc_flag
_atom_site_refinement_flags
_atom_site_occupancy
_atom_site_symmetry_multiplicity
Cl Cl1 1.05716(7) 0.16826(4) -0.06845(7) 0.0777(3) Uani d . 1 1
O O1 0.70008(15) 0.22207(8) 0.17686(15) 0.0518(5) Uani d . 1 1
O O2 0.83631(15) 0.01572(8) 0.45243(14) 0.0501(5) Uani d . 1 1
N N1 0.87248(16) 0.16478(9) 0.47693(16) 0.0395(5) Uani d . 1 1
N N2 0.73065(16) 0.03868(9) 0.21124(16) 0.0425(5) Uani d . 1 1
N N3 1.01454(17) 0.04625(9) 0.36752(17) 0.0441(5) Uani d . 1 1
H H3n 1.0711 0.0286 0.4142 0.053 Uiso calc R 1 1
C C1 0.72419(19) 0.13839(11) 0.31799(19) 0.0354(6) Uani d . 1 1
C C2 0.7398(2) 0.14837(11) 0.44474(19) 0.0389(6) Uani d . 1 1
H H2A 0.6845 0.1835 0.4659 0.047 Uiso calc R 1 1
H H2B 0.7165 0.1086 0.4825 0.047 Uiso calc R 1 1
C C3 0.8953(2) 0.23259(11) 0.4469(2) 0.0425(6) Uani d . 1 1
H H3A 0.9855 0.2423 0.4618 0.051 Uiso calc R 1 1
H H3B 0.8485 0.2612 0.4935 0.051 Uiso calc R 1 1
C C4 0.8552(2) 0.24660(11) 0.32605(19) 0.0370(6) Uani d . 1 1
C C5 0.7557(2) 0.20414(11) 0.2654(2) 0.0377(6) Uani d . 1 1
C C6 0.81725(19) 0.08258(11) 0.27869(19) 0.0364(6) Uani d . 1 1
C C7 0.6081(2) 0.04033(11) 0.2593(2) 0.0463(7) Uani d . 1 1
H H7A 0.6121 0.0177 0.3307 0.056 Uiso calc R 1 1
H H7B 0.5409 0.0212 0.2091 0.056 Uiso calc R 1 1
C C8 0.58871(19) 0.11328(11) 0.2732(2) 0.0391(6) Uani d . 1 1
H H8 0.5710 0.1315 0.1979 0.047 Uiso calc R 1 1
C C9 0.9106(2) 0.15392(13) 0.5956(2) 0.0562(7) Uani d . 1 1
H H9A 0.8554 0.1784 0.6401 0.084 Uiso calc R 1 1
H H9B 0.9972 0.1681 0.6124 0.084 Uiso calc R 1 1
H H9C 0.9041 0.1081 0.6124 0.084 Uiso calc R 1 1
C C10 0.7805(2) -0.02622(13) 0.1881(2) 0.0615(8) Uani d . 1 1
H H10A 0.8615 -0.0219 0.1573 0.092 Uiso calc R 1 1
H H10B 0.7216 -0.0485 0.1354 0.092 Uiso calc R 1 1
H H10C 0.7911 -0.0510 0.2562 0.092 Uiso calc R 1 1
C C11 0.9050(2) 0.29475(11) 0.2683(2) 0.0423(6) Uani d . 1 1
H H11 0.8740 0.2975 0.1935 0.051 Uiso calc R 1 1
C C12 1.0017(2) 0.34419(11) 0.3053(2) 0.0408(6) Uani d . 1 1
C C13 1.0215(2) 0.36746(13) 0.4136(2) 0.0546(7) Uani d . 1 1
H H13 0.9709 0.3519 0.4678 0.066 Uiso calc R 1 1
C C14 1.1149(3) 0.41337(14) 0.4432(3) 0.0657(8) Uani d . 1 1
H H14 1.1273 0.4279 0.5168 0.079 Uiso calc R 1 1
C C15 1.1892(3) 0.43743(14) 0.3646(3) 0.0658(8) Uani d . 1 1
H H15 1.2537 0.4674 0.3849 0.079 Uiso calc R 1 1
C C16 1.1685(3) 0.41725(14) 0.2555(3) 0.0667(9) Uani d . 1 1
H H16 1.2169 0.4347 0.2012 0.080 Uiso calc R 1 1
C C17 1.0760(2) 0.37125(12) 0.2266(2) 0.0540(7) Uani d . 1 1
H H17 1.0627 0.3579 0.1524 0.065 Uiso calc R 1 1
C C18 0.8882(2) 0.04577(11) 0.3795(2) 0.0407(6) Uani d . 1 1
C C19 1.0428(2) 0.07885(11) 0.2700(2) 0.0385(6) Uani d . 1 1
C C20 1.1587(2) 0.08588(12) 0.2266(2) 0.0485(7) Uani d . 1 1
H H20 1.2336 0.0717 0.2662 0.058 Uiso calc R 1 1
C C21 1.1613(2) 0.11466(12) 0.1225(2) 0.0524(7) Uani d . 1 1
H H21 1.2388 0.1201 0.0915 0.063 Uiso calc R 1 1
C C22 1.0499(2) 0.13532(12) 0.0645(2) 0.0478(7) Uani d . 1 1
C C23 0.9324(2) 0.12955(11) 0.1090(2) 0.0435(6) Uani d . 1 1
H H23 0.8577 0.1440 0.0693 0.052 Uiso calc R 1 1
C C24 0.9298(2) 0.10180(11) 0.2136(2) 0.0368(6) Uani d . 1 1
C C25 0.4792(2) 0.13400(12) 0.3399(2) 0.0394(6) Uani d . 1 1
C C26 0.4383(2) 0.09737(14) 0.4274(2) 0.0544(7) Uani d . 1 1
H H26 0.4793 0.0582 0.4477 0.065 Uiso calc R 1 1
C C27 0.3363(2) 0.11858(17) 0.4853(2) 0.0652(8) Uani d . 1 1
H H27 0.3094 0.0935 0.5436 0.078 Uiso calc R 1 1
C C28 0.2756(3) 0.17634(18) 0.4566(3) 0.0722(9) Uani d . 1 1
H H28 0.2083 0.1907 0.4959 0.087 Uiso calc R 1 1
C C29 0.3145(3) 0.21279(15) 0.3698(3) 0.0701(9) Uani d . 1 1
H H29 0.2731 0.2518 0.3497 0.084 Uiso calc R 1 1
C C30 0.4153(2) 0.19161(13) 0.3119(2) 0.0553(7) Uani d . 1 1
H H30 0.4406 0.2167 0.2529 0.066 Uiso calc R 1 1

loop_
_atom_site_aniso_label
_atom_site_aniso_U_11
_atom_site_aniso_U_22
_atom_site_aniso_U_33
_atom_site_aniso_U_12
_atom_site_aniso_U_13
_atom_site_aniso_U_23
Cl1 0.0823(5) 0.0892(6) 0.0655(6) 0.0142(4) 0.0285(4) 0.0289(4)
O1 0.0515(10) 0.0547(11) 0.0467(12) -0.0077(8) -0.0102(9) 0.0147(9)
O2 0.0486(10) 0.0543(11) 0.0466(12) -0.0018(9) -0.0003(9) 0.0159(9)
N1 0.0364(11) 0.0465(13) 0.0341(13) -0.0047(9) -0.0047(9) 0.0055(10)
N2 0.0362(11) 0.0430(13) 0.0475(14) -0.0005(10) -0.0004(10) -0.0057(10)
N3 0.0350(11) 0.0538(14) 0.0420(14) 0.0067(10) -0.0051(10) 0.0087(10)
C1 0.0314(12) 0.0416(15) 0.0326(15) -0.0011(11) -0.0019(10) 0.0045(12)
C2 0.0385(13) 0.0408(15) 0.0369(16) -0.0052(11) 0.0010(11) 0.0029(12)
C3 0.0380(13) 0.0440(16) 0.0445(17) -0.0070(11) -0.0019(11) 0.0012(13)
C4 0.0345(13) 0.0433(15) 0.0328(15) -0.0015(11) 0.0004(11) 0.0029(12)
C5 0.0338(13) 0.0426(15) 0.0365(17) 0.0044(11) 0.0027(12) 0.0039(13)
C6 0.0344(12) 0.0389(14) 0.0349(15) -0.0007(11) -0.0032(11) 0.0030(11)
C7 0.0381(14) 0.0516(17) 0.0479(17) -0.0072(12) -0.0034(12) -0.0004(13)
C8 0.0333(12) 0.0450(16) 0.0378(15) -0.0002(11) -0.0033(11) 0.0037(12)
C9 0.0597(16) 0.0632(19) 0.0434(19) -0.0088(14) -0.0096(13) 0.0069(14)
C10 0.0593(17) 0.0547(19) 0.070(2) -0.0006(14) 0.0051(15) -0.0124(15)
C11 0.0415(14) 0.0472(16) 0.0379(16) 0.0002(13) 0.0014(12) -0.0011(13)
C12 0.0403(13) 0.0411(15) 0.0405(17) -0.0034(12) 0.0010(12) 0.0031(13)
C13 0.0698(18) 0.0511(17) 0.0429(19) -0.0159(15) 0.0052(14) 0.0042(14)
C14 0.085(2) 0.060(2) 0.049(2) -0.0203(17) -0.0112(16) 0.0024(16)
C15 0.0552(18) 0.060(2) 0.080(3) -0.0204(14) -0.0069(17) 0.0028(18)
C16 0.0612(18) 0.066(2) 0.076(3) -0.0189(16) 0.0223(17) -0.0040(18)
C17 0.0590(16) 0.0555(17) 0.0490(19) -0.0108(15) 0.0136(14) -0.0047(15)
C18 0.0404(15) 0.0385(15) 0.0424(17) 0.0005(12) -0.0014(12) 0.0041(13)
C19 0.0393(14) 0.0391(15) 0.0363(16) 0.0001(11) -0.0004(12) -0.0020(12)
C20 0.0363(14) 0.0548(17) 0.0537(19) 0.0049(12) 0.0003(13) -0.0009(14)
C21 0.0422(15) 0.0568(18) 0.060(2) -0.0043(13) 0.0140(14) -0.0018(15)
C22 0.0522(16) 0.0494(17) 0.0430(18) 0.0022(13) 0.0120(14) 0.0046(13)
C23 0.0407(14) 0.0439(16) 0.0450(17) 0.0038(12) -0.0009(12) 0.0048(13)
C24 0.0375(13) 0.0371(14) 0.0354(16) 0.0005(11) 0.0001(11) -0.0005(12)
C25 0.0291(12) 0.0450(16) 0.0430(17) -0.0059(12) -0.0040(11) -0.0003(13)
C26 0.0436(15) 0.0665(19) 0.0527(19) -0.0041(14) 0.0013(14) 0.0088(15)
C27 0.0514(17) 0.095(3) 0.050(2) -0.0111(17) 0.0109(15) -0.0051(17)
C28 0.0448(17) 0.096(3) 0.077(3) -0.0018(18) 0.0135(16) -0.030(2)
C29 0.0516(18) 0.063(2) 0.097(3) 0.0026(15) 0.0102(18) -0.0110(19)
C30 0.0409(15) 0.0537(18) 0.071(2) -0.0044(14) 0.0042(14) -0.0004(15)

loop_
_atom_type_symbol
_atom_type_description
_atom_type_scat_dispersion_real
_atom_type_scat_dispersion_imag
_atom_type_scat_source
C C 0.0033 0.0016 'International Tables Vol C Tables 4.2.6.8 and 6.1.1.4'
H H 0.0000 0.0000 'International Tables Vol C Tables 4.2.6.8 and 6.1.1.4'
N N 0.0061 0.0033 'International Tables Vol C Tables 4.2.6.8 and 6.1.1.4'
O O 0.0106 0.0060 'International Tables Vol C Tables 4.2.6.8 and 6.1.1.4'
Cl Cl 0.1484 0.1585 'International Tables Vol C Tables 4.2.6.8 and 6.1.1.4'

loop_
_geom_angle_atom_site_label_1
_geom_angle_atom_site_label_2
_geom_angle_atom_site_label_3
_geom_angle
C2 N1 C3 109.14(18)
C2 N1 C9 113.61(17)
C3 N1 C9 110.35(18)
C7 N2 C10 116.12(18)
C7 N2 C6 107.14(17)
C10 N2 C6 116.30(18)
C18 N3 C19 111.96(19)
C18 N3 H3n 124.0
C19 N3 H3n 124.0
C5 C1 C2 106.50(19)
C5 C1 C8 111.60(18)
C2 C1 C8 113.73(17)
C5 C1 C6 110.15(16)
C2 C1 C6 111.83(18)
C8 C1 C6 103.10(17)
N1 C2 C1 108.31(17)
N1 C2 H2A 110.0
C1 C2 H2A 110.0
N1 C2 H2B 110.0
C1 C2 H2B 110.0
H2A C2 H2B 108.4
N1 C3 C4 112.41(19)
N1 C3 H3A 109.1
C4 C3 H3A 109.1
N1 C3 H3B 109.1
C4 C3 H3B 109.1
H3A C3 H3B 107.9
C11 C4 C5 117.5(2)
C11 C4 C3 123.4(2)
C5 C4 C3 119.0(2)
O1 C5 C4 120.7(2)
O1 C5 C1 121.0(2)
C4 C5 C1 118.3(2)
N2 C6 C24 110.25(18)
N2 C6 C18 111.47(18)
C24 C6 C18 100.44(17)
N2 C6 C1 103.40(16)
C24 C6 C1 119.26(18)
C18 C6 C1 112.25(18)
N2 C7 C8 101.46(17)
N2 C7 H7A 111.5
C8 C7 H7A 111.5
N2 C7 H7B 111.5
C8 C7 H7B 111.5
H7A C7 H7B 109.3
C7 C8 C25 116.62(19)
C7 C8 C1 103.47(17)
C25 C8 C1 115.89(19)
C7 C8 H8 106.7
C25 C8 H8 106.7
C1 C8 H8 106.7
N1 C9 H9A 109.5
N1 C9 H9B 109.5
H9A C9 H9B 109.5
N1 C9 H9C 109.5
H9A C9 H9C 109.5
H9B C9 H9C 109.5
N2 C10 H10A 109.5
N2 C10 H10B 109.5
H10A C10 H10B 109.5
N2 C10 H10C 109.5
H10A C10 H10C 109.5
H10B C10 H10C 109.5
C4 C11 C12 129.7(2)
C4 C11 H11 115.2
C12 C11 H11 115.2
C13 C12 C17 117.0(2)
C13 C12 C11 124.3(2)
C17 C12 C11 118.7(2)
C14 C13 C12 121.5(2)
C14 C13 H13 119.3
C12 C13 H13 119.3
C15 C14 C13 120.1(3)
C15 C14 H14 120.0
C13 C14 H14 120.0
C14 C15 C16 119.8(3)
C14 C15 H15 120.1
C16 C15 H15 120.1
C15 C16 C17 119.9(3)
C15 C16 H16 120.1
C17 C16 H16 120.1
C16 C17 C12 121.7(3)
C16 C17 H17 119.2
C12 C17 H17 119.2
O2 C18 N3 125.4(2)
O2 C18 C6 125.4(2)
N3 C18 C6 108.9(2)
C20 C19 C24 121.8(2)
C20 C19 N3 128.7(2)
C24 C19 N3 109.40(19)
C19 C20 C21 118.2(2)
C19 C20 H20 120.9
C21 C20 H20 120.9
C22 C21 C20 120.4(2)
C22 C21 H21 119.8
C20 C21 H21 119.8
C21 C22 C23 121.6(2)
C21 C22 Cl1 118.77(19)
C23 C22 Cl1 119.6(2)
C24 C23 C22 118.1(2)
C24 C23 H23 121.0
C22 C23 H23 121.0
C23 C24 C19 119.8(2)
C23 C24 C6 130.4(2)
C19 C24 C6 109.3(2)
C30 C25 C26 117.9(2)
C30 C25 C8 118.9(2)
C26 C25 C8 123.2(2)
C25 C26 C27 120.7(3)
C25 C26 H26 119.7
C27 C26 H26 119.7
C28 C27 C26 120.2(3)
C28 C27 H27 119.9
C26 C27 H27 119.9
C29 C28 C27 119.7(3)
C29 C28 H28 120.1
C27 C28 H28 120.1
C28 C29 C30 120.1(3)
C28 C29 H29 119.9
C30 C29 H29 119.9
C25 C30 C29 121.4(3)
C25 C30 H30 119.3
C29 C30 H30 119.3

loop_
_geom_bond_atom_site_label_1
_geom_bond_atom_site_label_2
_geom_bond_distance
Cl1 C22 1.738(3)
O1 C5 1.224(3)
O2 C18 1.232(3)
N1 C2 1.453(3)
N1 C3 1.455(3)
N1 C9 1.463(3)
N2 C7 1.454(3)
N2 C10 1.460(3)
N2 C6 1.470(3)
N3 C18 1.347(3)
N3 C19 1.400(3)
N3 H3n 0.8600
C1 C5 1.531(3)
C1 C2 1.529(3)
C1 C8 1.564(3)
C1 C6 1.598(3)
C2 H2A 0.9700
C2 H2B 0.9700
C3 C4 1.502(3)
C3 H3A 0.9700
C3 H3B 0.9700
C4 C11 1.334(3)
C4 C5 1.498(3)
C6 C24 1.522(3)
C6 C18 1.559(3)
C7 C8 1.514(3)
C7 H7A 0.9700
C7 H7B 0.9700
C8 C25 1.516(3)
C8 H8 0.9800
C9 H9A 0.9600
C9 H9B 0.9600
C9 H9C 0.9600
C10 H10A 0.9600
C10 H10B 0.9600
C10 H10C 0.9600
C11 C12 1.473(3)
C11 H11 0.9300
C12 C13 1.382(3)
C12 C17 1.390(3)
C13 C14 1.381(4)
C13 H13 0.9300
C14 C15 1.366(4)
C14 H14 0.9300
C15 C16 1.371(4)
C15 H15 0.9300
C16 C17 1.374(3)
C16 H16 0.9300
C17 H17 0.9300
C19 C20 1.371(3)
C19 C24 1.396(3)
C20 C21 1.382(3)
C20 H20 0.9300
C21 C22 1.375(3)
C21 H21 0.9300
C22 C23 1.391(3)
C23 C24 1.380(3)
C23 H23 0.9300
C25 C30 1.381(3)
C25 C26 1.386(3)
C26 C27 1.394(3)
C26 H26 0.9300
C27 C28 1.370(4)
C27 H27 0.9300
C28 C29 1.370(4)
C28 H28 0.9300
C29 C30 1.384(4)
C29 H29 0.9300
C30 H30 0.9300

loop_
_geom_hbond_atom_site_label_D
_geom_hbond_atom_site_label_H
_geom_hbond_atom_site_label_A
_geom_hbond_site_symmetry_A
_geom_hbond_distance_DH
_geom_hbond_distance_HA
_geom_hbond_distance_DA
_geom_hbond_angle_DHA
N3 H3n O2 3_756 0.86 2.01 2.854(3) 165
C14 H14 N2 4_666 0.93 2.58 3.480(4) 163
C20 H20 Cg1 1_655 0.93 2.70 3.268(3) 121

loop_
_geom_torsion_atom_site_label_1
_geom_torsion_atom_site_label_2
_geom_torsion_atom_site_label_3
_geom_torsion_atom_site_label_4
_geom_torsion
C3 N1 C2 C1 76.1(2)
C9 N1 C2 C1 -160.35(19)
C5 C1 C2 N1 -62.7(2)
C8 C1 C2 N1 173.98(18)
C6 C1 C2 N1 57.7(2)
C2 N1 C3 C4 -53.4(2)
C9 N1 C3 C4 -178.89(18)
N1 C3 C4 C11 -155.0(2)
N1 C3 C4 C5 24.1(3)
C11 C4 C5 O1 -17.4(3)
C3 C4 C5 O1 163.4(2)
C11 C4 C5 C1 163.4(2)
C3 C4 C5 C1 -15.7(3)
C2 C1 C5 O1 -145.8(2)
C8 C1 C5 O1 -21.2(3)
C6 C1 C5 O1 92.7(2)
C2 C1 C5 C4 33.3(2)
C8 C1 C5 C4 157.97(19)
C6 C1 C5 C4 -88.1(2)
C7 N2 C6 C24 -160.87(19)
C10 N2 C6 C24 67.3(3)
C7 N2 C6 C18 88.5(2)
C10 N2 C6 C18 -43.3(3)
C7 N2 C6 C1 -32.3(2)
C10 N2 C6 C1 -164.09(19)
C5 C1 C6 N2 -114.14(19)
C2 C1 C6 N2 127.64(18)
C8 C1 C6 N2 5.1(2)
C5 C1 C6 C24 8.6(3)
C2 C1 C6 C24 -109.6(2)
C8 C1 C6 C24 127.8(2)
C5 C1 C6 C18 125.6(2)
C2 C1 C6 C18 7.4(2)
C8 C1 C6 C18 -115.19(19)
C10 N2 C7 C8 179.1(2)
C6 N2 C7 C8 47.2(2)
N2 C7 C8 C25 -170.10(19)
N2 C7 C8 C1 -41.6(2)
C5 C1 C8 C7 140.24(19)
C2 C1 C8 C7 -99.2(2)
C6 C1 C8 C7 22.0(2)
C5 C1 C8 C25 -90.8(2)
C2 C1 C8 C25 29.7(3)
C6 C1 C8 C25 150.97(19)
C5 C4 C11 C12 179.0(2)
C3 C4 C11 C12 -1.9(4)
C4 C11 C12 C13 -28.2(4)
C4 C11 C12 C17 153.9(2)
C17 C12 C13 C14 -2.9(4)
C11 C12 C13 C14 179.2(2)
C12 C13 C14 C15 0.8(4)
C13 C14 C15 C16 1.8(4)
C14 C15 C16 C17 -2.2(4)
C15 C16 C17 C12 0.0(4)
C13 C12 C17 C16 2.4(4)
C11 C12 C17 C16 -179.5(2)
C19 N3 C18 O2 173.4(2)
C19 N3 C18 C6 -0.1(3)
N2 C6 C18 O2 -56.8(3)
C24 C6 C18 O2 -173.6(2)
C1 C6 C18 O2 58.7(3)
N2 C6 C18 N3 116.7(2)
C24 C6 C18 N3 0.0(2)
C1 C6 C18 N3 -127.80(19)
C18 N3 C19 C20 -175.8(2)
C18 N3 C19 C24 0.3(3)
C24 C19 C20 C21 -2.2(4)
N3 C19 C20 C21 173.5(2)
C19 C20 C21 C22 -0.2(4)
C20 C21 C22 C23 1.6(4)
C20 C21 C22 Cl1 -177.5(2)
C21 C22 C23 C24 -0.5(4)
Cl1 C22 C23 C24 178.52(19)
C22 C23 C24 C19 -1.8(3)
C22 C23 C24 C6 -173.0(2)
C20 C19 C24 C23 3.2(3)
N3 C19 C24 C23 -173.2(2)
C20 C19 C24 C6 176.1(2)
N3 C19 C24 C6 -0.3(3)
N2 C6 C24 C23 54.4(3)
C18 C6 C24 C23 172.1(2)
C1 C6 C24 C23 -64.9(3)
N2 C6 C24 C19 -117.5(2)
C18 C6 C24 C19 0.2(2)
C1 C6 C24 C19 123.2(2)
C7 C8 C25 C30 -147.6(2)
C1 C8 C25 C30 90.2(3)
C7 C8 C25 C26 31.5(3)
C1 C8 C25 C26 -90.7(3)
C30 C25 C26 C27 -0.4(4)
C8 C25 C26 C27 -179.5(2)
C25 C26 C27 C28 -0.4(4)
C26 C27 C28 C29 0.8(4)
C27 C28 C29 C30 -0.5(4)
C26 C25 C30 C29 0.7(4)
C8 C25 C30 C29 179.9(2)
C28 C29 C30 C25 -0.3(4)
